data_7159201
loop_
_publ_author_name
'Nalawade, Sachin A.'
'Singh, Manjeet'
'Puneeth Kumar, DRGKoppalu R'
'Dey, Sanjit'
'Gopi, Hosahudya N.'

_publ_section_title
;
 Stereoselective synthesis of backbone extended &#x3c0;-conjugated amino
 esters.
;
_journal_issue 12
_journal_name_full 'Organic &amp; biomolecular chemistry'
_journal_page_first 2586
_journal_page_last 2595
_journal_paper_doi 10.1039/d3ob00090g
_journal_volume 21
_journal_year 2023
_chemical_absolute_configuration S
_chemical_formula_moiety 'C13 H25 N O3'
_chemical_formula_sum 'C13 H25 N O3'
_chemical_formula_weight 243.34
_chemical_name_common '(tert-butyl (S,E)-(1-hydroxy-6-methylhept-2-en-4-yl)carbamate)'
_chemical_name_systematic '(tert-butyl (S,E)-(1-hydroxy-6-methylhept-2-en-4-yl)carbamate)'
_space_group_crystal_system orthorhombic
_space_group_IT_number 18
_space_group_name_Hall 'P 2 2ab'
_space_group_name_H-M_alt 'P 21 21 2'
_atom_sites_solution_hydrogens geom
_audit_creation_method SHELXL-2018/3
_audit_update_record
;
2022-10-17 deposited with the CCDC.	2023-03-01 downloaded from the CCDC.
;
_cell_angle_alpha 90
_cell_angle_beta 90
_cell_angle_gamma 90
_cell_formula_units_Z 4
_cell_length_a 11.178(7)
_cell_length_b 21.505(13)
_cell_length_c 6.138(4)
_cell_measurement_reflns_used 2434
_cell_measurement_temperature 100(2)
_cell_measurement_theta_max 24.499
_cell_measurement_theta_min 1.894
_cell_volume 1475.5(16)
_computing_structure_refinement 'SHELXL-2018/3 (Sheldrick, 2018)'
_computing_structure_solution 'SHELXT 2014/5 (Sheldrick, 2014)'
_diffrn_ambient_temperature 100(2)
_diffrn_measured_fraction_theta_full 0.993
_diffrn_measured_fraction_theta_max 0.993
_diffrn_measurement_device_type microfocus
_diffrn_measurement_method APEXIII
_diffrn_radiation_type MoK\a
_diffrn_radiation_wavelength 0.71073
_diffrn_reflns_av_R_equivalents 0.1319
_diffrn_reflns_av_unetI/netI 0.0939
_diffrn_reflns_Laue_measured_fraction_full 0.993
_diffrn_reflns_Laue_measured_fraction_max 0.993
_diffrn_reflns_limit_h_max 13
_diffrn_reflns_limit_h_min -13
_diffrn_reflns_limit_k_max 25
_diffrn_reflns_limit_k_min -25
_diffrn_reflns_limit_l_max 7
_diffrn_reflns_limit_l_min -5
_diffrn_reflns_number 15175
_diffrn_reflns_point_group_measured_fraction_full 0.993
_diffrn_reflns_point_group_measured_fraction_max 0.993
_diffrn_reflns_theta_full 24.499
_diffrn_reflns_theta_max 24.499
_diffrn_reflns_theta_min 1.894
_diffrn_source 'fine-focus sealed tube'
_exptl_absorpt_coefficient_mu 0.077
_exptl_absorpt_correction_T_max 0.985
_exptl_absorpt_correction_T_min 0.973
_exptl_absorpt_correction_type multi-scan
_exptl_absorpt_process_details SADABS,2008
_exptl_crystal_colour Colourless
_exptl_crystal_density_diffrn 1.095
_exptl_crystal_description Plate-shape
_exptl_crystal_F_000 536.0
_exptl_crystal_size_max 0.4
_exptl_crystal_size_mid 0.3
_exptl_crystal_size_min 0.2
_refine_diff_density_max 0.484
_refine_diff_density_min -0.311
_refine_diff_density_rms 0.086
_refine_ls_abs_structure_details
;
 Flack x determined using 538 quotients [(I+)-(I-)]/[(I+)+(I-)]
 (Parsons, Flack and Wagner, Acta Cryst. B69 (2013) 249-259).
;
_refine_ls_abs_structure_Flack -0.9(10)
_refine_ls_extinction_coef 0.043(8)
_refine_ls_extinction_expression Fc^*^=kFc[1+0.001xFc^2^\l^3^/sin(2\q)]^-1/4^
_refine_ls_extinction_method 'SHELXL-2018/3 (Sheldrick 2018)'
_refine_ls_goodness_of_fit_ref 1.021
_refine_ls_hydrogen_treatment constr
_refine_ls_matrix_type full
_refine_ls_number_parameters 149
_refine_ls_number_reflns 2434
_refine_ls_number_restraints 0
_refine_ls_restrained_S_all 1.021
_refine_ls_R_factor_all 0.1257
_refine_ls_R_factor_gt 0.0942
_refine_ls_shift/su_max 0.000
_refine_ls_shift/su_mean 0.000
_refine_ls_structure_factor_coef Fsqd
_refine_ls_weighting_details 'w=1/[\s^2^(Fo^2^)+(0.0671P)^2^+5.9306P] where P=(Fo^2^+2Fc^2^)/3'
_refine_ls_weighting_scheme calc
_refine_ls_wR_factor_gt 0.2125
_refine_ls_wR_factor_ref 0.2317
_reflns_Friedel_coverage 0.689
_reflns_Friedel_fraction_full 0.994
_reflns_Friedel_fraction_max 0.994
_reflns_number_gt 1775
_reflns_number_total 2434
_reflns_threshold_expression 'I > 2\s(I)'
_cod_data_source_file d3ob00090g2.cif
_cod_data_source_block 3e
_cod_depositor_comments 'Adding full bibliography for 7159200--7159209.cif.'
_cod_original_cell_volume 1475.4(15)
_cod_database_code 7159201
_shelx_shelxl_version_number 2018/3
_shelx_space_group_comment
;
The symmetry employed for this shelxl refinement is uniquely defined
by the following loop, which should always be used as a source of
symmetry information in preference to the above space-group names.
They are only intended as comments.
;
_shelx_estimated_absorpt_t_min 0.973
_shelx_estimated_absorpt_t_max 0.985
_exptl_absorpt_special_details multi-scan

loop_
_space_group_symop_operation_xyz
'x, y, z'
'-x, -y, z'
'-x+1/2, y+1/2, -z'
'x+1/2, -y+1/2, -z'

loop_
_atom_site_label
_atom_site_type_symbol
_atom_site_fract_x
_atom_site_fract_y
_atom_site_fract_z
_atom_site_U_iso_or_equiv
_atom_site_adp_type
_atom_site_occupancy
_atom_site_site_symmetry_order
_atom_site_calc_flag
_atom_site_refinement_flags_posn
_atom_site_refinement_flags_adp
_atom_site_refinement_flags_occupancy
_atom_site_disorder_assembly
_atom_site_disorder_group
O3 O 0.8868(5) 0.2219(3) 1.1783(8) 0.0305(13) Uani 1 1 d . . . . .
H3 H 0.944078 0.213381 1.256214 0.046 Uiso 1 1 calc R U . . .
O1 O 0.6847(5) 0.3431(3) 0.2809(8) 0.0271(11) Uani 1 1 d . . . . .
O2 O 0.5585(5) 0.3252(3) 0.5668(9) 0.0319(15) Uani 1 1 d . . . . .
N1 N 0.6841(6) 0.2510(3) 0.4400(9) 0.0269(16) Uani 1 1 d . . . . .
H1 H 0.726597 0.240717 0.328907 0.032 Uiso 1 1 calc R U . . .
C9 C 0.6391(7) 0.3073(4) 0.4423(12) 0.0271(11) Uani 1 1 d . . . . .
C10 C 0.6404(8) 0.4052(4) 0.2339(13) 0.030(2) Uani 1 1 d . . . . .
C1 C 0.9260(7) 0.2605(4) 1.0012(13) 0.0305(13) Uani 1 1 d . . . . .
H1A H 1.005870 0.248285 0.956444 0.037 Uiso 1 1 calc R U . . .
H1B H 0.928528 0.303573 1.047298 0.037 Uiso 1 1 calc R U . . .
C5 C 0.6888(8) 0.1406(4) 0.5144(13) 0.027(2) Uani 1 1 d . . . . .
H5A H 0.687696 0.110508 0.632232 0.033 Uiso 1 1 calc R U . . .
H5B H 0.767856 0.139430 0.449345 0.033 Uiso 1 1 calc R U . . .
C3 C 0.7505(7) 0.2151(4) 0.8035(13) 0.031(2) Uani 1 1 d . . . . .
H3A H 0.734898 0.191788 0.927831 0.037 Uiso 1 1 calc R U . . .
C6 C 0.5975(7) 0.1208(4) 0.3433(13) 0.0286(19) Uani 1 1 d . . . . .
H6 H 0.582721 0.156545 0.248144 0.034 Uiso 1 1 calc R U . . .
C4 C 0.6682(7) 0.2048(4) 0.6091(11) 0.0253(19) Uani 1 1 d . . . . .
H4 H 0.585299 0.207039 0.660430 0.030 Uiso 1 1 calc R U . . .
C13 C 0.6498(8) 0.4484(4) 0.4259(14) 0.037(2) Uani 1 1 d . . . . .
H13A H 0.587524 0.438946 0.528529 0.055 Uiso 1 1 calc R U . . .
H13B H 0.641469 0.490563 0.377279 0.055 Uiso 1 1 calc R U . . .
H13C H 0.726294 0.443135 0.494571 0.055 Uiso 1 1 calc R U . . .
C7 C 0.6447(8) 0.0679(4) 0.2017(14) 0.039(2) Uani 1 1 d . . . . .
H7A H 0.717494 0.080806 0.131878 0.059 Uiso 1 1 calc R U . . .
H7B H 0.586281 0.057561 0.093109 0.059 Uiso 1 1 calc R U . . .
H7C H 0.660220 0.032203 0.291120 0.059 Uiso 1 1 calc R U . . .
C2 C 0.8403(7) 0.2533(4) 0.8128(13) 0.029(2) Uani 1 1 d . . . . .
H2 H 0.853084 0.278597 0.692073 0.035 Uiso 1 1 calc R U . . .
C11 C 0.5113(7) 0.4001(4) 0.1514(14) 0.035(2) Uani 1 1 d . . . . .
H11A H 0.507947 0.371149 0.032569 0.052 Uiso 1 1 calc R U . . .
H11B H 0.484462 0.440176 0.102692 0.052 Uiso 1 1 calc R U . . .
H11C H 0.460592 0.385857 0.267387 0.052 Uiso 1 1 calc R U . . .
C8 C 0.4773(8) 0.1021(4) 0.4470(16) 0.041(2) Uani 1 1 d . . . . .
H8A H 0.489024 0.066750 0.540228 0.061 Uiso 1 1 calc R U . . .
H8B H 0.421153 0.091639 0.334434 0.061 Uiso 1 1 calc R U . . .
H8C H 0.446710 0.136204 0.531126 0.061 Uiso 1 1 calc R U . . .
C12 C 0.7205(9) 0.4251(5) 0.0478(15) 0.043(2) Uani 1 1 d . . . . .
H12A H 0.802107 0.426268 0.096665 0.065 Uiso 1 1 calc R U . . .
H12B H 0.697157 0.465756 -0.001125 0.065 Uiso 1 1 calc R U . . .
H12C H 0.713183 0.396062 -0.070093 0.065 Uiso 1 1 calc R U . . .

loop_
_atom_site_aniso_label
_atom_site_aniso_U_11
_atom_site_aniso_U_22
_atom_site_aniso_U_33
_atom_site_aniso_U_23
_atom_site_aniso_U_13
_atom_site_aniso_U_12
O3 0.021(2) 0.063(3) 0.007(2) 0.006(2) 0.0014(18) 0.001(2)
O1 0.022(2) 0.052(3) 0.0073(19) 0.003(2) 0.0061(19) -0.004(2)
O2 0.028(3) 0.051(4) 0.016(3) 0.005(3) 0.005(3) 0.002(3)
N1 0.037(4) 0.040(4) 0.003(3) 0.002(3) 0.000(3) -0.001(3)
C9 0.022(2) 0.052(3) 0.0073(19) 0.003(2) 0.0061(19) -0.004(2)
C10 0.037(5) 0.034(5) 0.018(4) 0.001(4) 0.007(4) -0.001(4)
C1 0.021(2) 0.063(3) 0.007(2) 0.006(2) 0.0014(18) 0.001(2)
C5 0.025(4) 0.039(5) 0.017(4) 0.004(3) -0.005(3) -0.002(4)
C3 0.026(5) 0.054(6) 0.013(4) 0.005(4) -0.007(4) 0.000(4)
C6 0.026(4) 0.046(5) 0.014(4) -0.002(4) -0.001(3) -0.002(4)
C4 0.023(4) 0.043(5) 0.010(4) 0.006(3) 0.002(3) -0.005(4)
C13 0.041(6) 0.046(5) 0.022(4) 0.001(4) -0.012(4) -0.001(4)
C7 0.039(5) 0.063(7) 0.016(4) -0.006(4) -0.002(4) 0.001(4)
C2 0.023(4) 0.050(5) 0.014(4) 0.004(4) 0.008(3) 0.001(4)
C11 0.030(5) 0.046(6) 0.028(5) -0.001(4) -0.004(4) 0.001(4)
C8 0.034(5) 0.055(6) 0.033(5) 0.001(5) -0.009(4) 0.000(4)
C12 0.051(6) 0.049(6) 0.029(5) 0.013(5) 0.009(5) -0.002(5)

loop_
_atom_type_symbol
_atom_type_description
_atom_type_scat_dispersion_real
_atom_type_scat_dispersion_imag
_atom_type_scat_source
C C 0.0033 0.0016 'International Tables Vol C Tables 4.2.6.8 and 6.1.1.4'
H H 0.0000 0.0000 'International Tables Vol C Tables 4.2.6.8 and 6.1.1.4'
N N 0.0061 0.0033 'International Tables Vol C Tables 4.2.6.8 and 6.1.1.4'
O O 0.0106 0.0060 'International Tables Vol C Tables 4.2.6.8 and 6.1.1.4'

loop_
_geom_angle_atom_site_label_1
_geom_angle_atom_site_label_2
_geom_angle_atom_site_label_3
_geom_angle
_geom_angle_site_symmetry_1
_geom_angle_site_symmetry_3
_geom_angle_publ_flag
C1 O3 H3 109.5 . . ?
C9 O1 C10 122.6(6) . . ?
C9 N1 C4 125.4(7) . . ?
C9 N1 H1 117.3 . . ?
C4 N1 H1 117.3 . . ?
O2 C9 N1 124.9(7) . . ?
O2 C9 O1 123.1(8) . . ?
N1 C9 O1 111.8(7) . . ?
O1 C10 C13 112.8(6) . . ?
O1 C10 C12 102.1(7) . . ?
C13 C10 C12 112.0(7) . . ?
O1 C10 C11 108.7(7) . . ?
C13 C10 C11 111.6(7) . . ?
C12 C10 C11 109.1(7) . . ?
O3 C1 C2 109.1(7) . . ?
O3 C1 H1A 109.9 . . ?
C2 C1 H1A 109.9 . . ?
O3 C1 H1B 109.9 . . ?
C2 C1 H1B 109.9 . . ?
H1A C1 H1B 108.3 . . ?
C4 C5 C6 114.6(7) . . ?
C4 C5 H5A 108.6 . . ?
C6 C5 H5A 108.6 . . ?
C4 C5 H5B 108.6 . . ?
C6 C5 H5B 108.6 . . ?
H5A C5 H5B 107.6 . . ?
C2 C3 C4 126.4(8) . . ?
C2 C3 H3A 116.8 . . ?
C4 C3 H3A 116.8 . . ?
C5 C6 C7 111.6(7) . . ?
C5 C6 C8 111.8(7) . . ?
C7 C6 C8 110.1(8) . . ?
C5 C6 H6 107.7 . . ?
C7 C6 H6 107.7 . . ?
C8 C6 H6 107.7 . . ?
N1 C4 C5 109.4(6) . . ?
N1 C4 C3 112.8(6) . . ?
C5 C4 C3 110.0(7) . . ?
N1 C4 H4 108.2 . . ?
C5 C4 H4 108.2 . . ?
C3 C4 H4 108.2 . . ?
C10 C13 H13A 109.5 . . ?
C10 C13 H13B 109.5 . . ?
H13A C13 H13B 109.5 . . ?
C10 C13 H13C 109.5 . . ?
H13A C13 H13C 109.5 . . ?
H13B C13 H13C 109.5 . . ?
C6 C7 H7A 109.5 . . ?
C6 C7 H7B 109.5 . . ?
H7A C7 H7B 109.5 . . ?
C6 C7 H7C 109.5 . . ?
H7A C7 H7C 109.5 . . ?
H7B C7 H7C 109.5 . . ?
C3 C2 C1 126.1(8) . . ?
C3 C2 H2 117.0 . . ?
C1 C2 H2 117.0 . . ?
C10 C11 H11A 109.5 . . ?
C10 C11 H11B 109.5 . . ?
H11A C11 H11B 109.5 . . ?
C10 C11 H11C 109.5 . . ?
H11A C11 H11C 109.5 . . ?
H11B C11 H11C 109.5 . . ?
C6 C8 H8A 109.5 . . ?
C6 C8 H8B 109.5 . . ?
H8A C8 H8B 109.5 . . ?
C6 C8 H8C 109.5 . . ?
H8A C8 H8C 109.5 . . ?
H8B C8 H8C 109.5 . . ?
C10 C12 H12A 109.5 . . ?
C10 C12 H12B 109.5 . . ?
H12A C12 H12B 109.5 . . ?
C10 C12 H12C 109.5 . . ?
H12A C12 H12C 109.5 . . ?
H12B C12 H12C 109.5 . . ?

loop_
_geom_bond_atom_site_label_1
_geom_bond_atom_site_label_2
_geom_bond_distance
_geom_bond_site_symmetry_2
_geom_bond_publ_flag
O3 C1 1.435(10) . ?
O3 H3 0.8200 . ?
O1 C9 1.354(9) . ?
O1 C10 1.453(10) . ?
O2 C9 1.243(9) . ?
N1 C9 1.310(11) . ?
N1 C4 1.449(10) . ?
N1 H1 0.8600 . ?
C10 C13 1.504(11) . ?
C10 C12 1.514(11) . ?
C10 C11 1.534(12) . ?
C1 C2 1.509(11) . ?
C1 H1A 0.9700 . ?
C1 H1B 0.9700 . ?
C5 C4 1.516(11) . ?
C5 C6 1.525(11) . ?
C5 H5A 0.9700 . ?
C5 H5B 0.9700 . ?
C3 C2 1.298(11) . ?
C3 C4 1.523(10) . ?
C3 H3A 0.9300 . ?
C6 C7 1.524(12) . ?
C6 C8 1.541(12) . ?
C6 H6 0.9800 . ?
C4 H4 0.9800 . ?
C13 H13A 0.9600 . ?
C13 H13B 0.9600 . ?
C13 H13C 0.9600 . ?
C7 H7A 0.9600 . ?
C7 H7B 0.9600 . ?
C7 H7C 0.9600 . ?
C2 H2 0.9300 . ?
C11 H11A 0.9600 . ?
C11 H11B 0.9600 . ?
C11 H11C 0.9600 . ?
C8 H8A 0.9600 . ?
C8 H8B 0.9600 . ?
C8 H8C 0.9600 . ?
C12 H12A 0.9600 . ?
C12 H12B 0.9600 . ?
C12 H12C 0.9600 . ?
